data_4034053
loop_
_publ_author_name
'Hu, Zhouli'
'Zhu, Ying'
'Fu, Zhenqian'
'Huang, Wei'

_publ_section_title
;
 Asymmetric Synthesis of Enantioenriched 6-Hydroxyl Butyrolactams Promoted
 by N-Heterocyclic Carbene.
;
_journal_issue 16
_journal_name_full 'The Journal of organic chemistry'
_journal_page_first 10328
_journal_page_last 10337
_journal_paper_doi 10.1021/acs.joc.9b01490
_journal_volume 84
_journal_year 2019
_chemical_absolute_configuration ad
_chemical_formula_moiety 'C24 H23 N O4 S'
_chemical_formula_sum 'C24 H23 N O4 S'
_chemical_formula_weight 421.49
_space_group_crystal_system monoclinic
_space_group_IT_number 4
_space_group_name_Hall 'P 2yb'
_space_group_name_H-M_alt 'P 1 21 1'
_atom_sites_solution_hydrogens geom
_atom_sites_solution_primary dual
_audit_creation_date 2019-04-17
_audit_creation_method
;
Olex2 1.2
(compiled 2018.05.29 svn.r3508 for OlexSys, GUI svn.r5506)
;
_cell_angle_alpha 90
_cell_angle_beta 113.131(8)
_cell_angle_gamma 90
_cell_formula_units_Z 2
_cell_length_a 9.0345(6)
_cell_length_b 13.5168(6)
_cell_length_c 9.3716(6)
_cell_measurement_reflns_used 4082
_cell_measurement_temperature 100.01(10)
_cell_measurement_theta_max 28.7460
_cell_measurement_theta_min 2.6410
_cell_volume 1052.43(12)
_computing_cell_refinement 'CrysAlisPro 1.171.38.43f (Rigaku OD, 2015)'
_computing_data_collection 'CrysAlisPro 1.171.38.43f (Rigaku OD, 2015)'
_computing_data_reduction 'CrysAlisPro 1.171.38.43f (Rigaku OD, 2015)'
_computing_molecular_graphics 'Olex2 (Dolomanov et al., 2009)'
_computing_publication_material 'Olex2 (Dolomanov et al., 2009)'
_computing_structure_refinement 'ShelXL (Sheldrick, 2015)'
_computing_structure_solution 'ShelXT (Sheldrick, 2015)'
_diffrn_ambient_environment N~2~
_diffrn_ambient_temperature 100.01(10)
_diffrn_detector 'CCD plate'
_diffrn_detector_area_resol_mean 5.2684
_diffrn_detector_type AtlasS2
_diffrn_measured_fraction_theta_full 1.000
_diffrn_measured_fraction_theta_max 1.000
_diffrn_measurement_details
;
List of Runs (angles in degrees, time in seconds):

  # Type    Start    End  Width  t~exp~   \w     \q     \k     \f   Frames
--------------------------------------------------------------------------
  1  \w    -83.00  10.00   1.00    2.50    --  -11.59 -37.00  30.00   93
  2  \w    -69.00  18.00   1.00    2.50    --  -11.59 -19.00  90.00   87
  3  \w    -15.00  29.00   1.00    2.50    --  -11.59 -99.00 -60.00   44
  4  \w     40.00  68.00   1.00    2.50    --  -11.59  19.00-150.00   28
  5  \w    -19.00  52.00   1.00    2.50    --   11.74 -99.00 -60.00   71
;
_diffrn_measurement_device 'four-circle diffractometer'
_diffrn_measurement_device_type 'SuperNova, Dual, Cu at zero, AtlasS2'
_diffrn_measurement_method '\w scans'
_diffrn_orient_matrix_type 'CrysAlisPro convention (1999,Acta A55,543-557)'
_diffrn_orient_matrix_UB_11 -0.0780180000
_diffrn_orient_matrix_UB_12 0.0203011000
_diffrn_orient_matrix_UB_13 -0.0204095000
_diffrn_orient_matrix_UB_21 -0.0124835000
_diffrn_orient_matrix_UB_22 -0.0020748000
_diffrn_orient_matrix_UB_23 -0.0795393000
_diffrn_orient_matrix_UB_31 -0.0322445000
_diffrn_orient_matrix_UB_32 -0.0483675000
_diffrn_orient_matrix_UB_33 -0.0052601000
_diffrn_radiation_monochromator mirror
_diffrn_radiation_probe x-ray
_diffrn_radiation_type MoK\a
_diffrn_radiation_wavelength 0.71073
_diffrn_reflns_av_R_equivalents 0.0356
_diffrn_reflns_av_unetI/netI 0.0520
_diffrn_reflns_Laue_measured_fraction_full 1.000
_diffrn_reflns_Laue_measured_fraction_max 1.000
_diffrn_reflns_limit_h_max 10
_diffrn_reflns_limit_h_min -10
_diffrn_reflns_limit_k_max 16
_diffrn_reflns_limit_k_min -15
_diffrn_reflns_limit_l_max 11
_diffrn_reflns_limit_l_min -8
_diffrn_reflns_number 7771
_diffrn_reflns_point_group_measured_fraction_full 0.942
_diffrn_reflns_point_group_measured_fraction_max 0.942
_diffrn_reflns_theta_full 24.990
_diffrn_reflns_theta_max 24.990
_diffrn_reflns_theta_min 2.363
_diffrn_source 'micro-focus sealed X-ray tube'
_diffrn_source_type 'SuperNova (Mo) X-ray Source'
_exptl_absorpt_coefficient_mu 0.185
_exptl_absorpt_correction_T_max 1.00000
_exptl_absorpt_correction_T_min 0.49915
_exptl_absorpt_correction_type multi-scan
_exptl_absorpt_process_details
;
CrysAlisPro 1.171.38.43f (Rigaku Oxford Diffraction, 2015)
Empirical absorption correction using spherical harmonics,
 implemented in SCALE3 ABSPACK scaling algorithm.
;
_exptl_crystal_colour colourless
_exptl_crystal_colour_primary colourless
_exptl_crystal_density_diffrn 1.330
_exptl_crystal_description block
_exptl_crystal_F_000 444
_exptl_crystal_size_max 0.14
_exptl_crystal_size_mid 0.13
_exptl_crystal_size_min 0.12
_refine_diff_density_max 0.206
_refine_diff_density_min -0.291
_refine_diff_density_rms 0.044
_refine_ls_abs_structure_details
;
 Flack x determined using 1316 quotients [(I+)-(I-)]/[(I+)+(I-)]
 (Parsons, Flack and Wagner, Acta Cryst. B69 (2013) 249-259).
;
_refine_ls_abs_structure_Flack -0.02(5)
_refine_ls_extinction_method none
_refine_ls_goodness_of_fit_ref 1.027
_refine_ls_hydrogen_treatment constr
_refine_ls_matrix_type full
_refine_ls_number_parameters 273
_refine_ls_number_reflns 3485
_refine_ls_number_restraints 1
_refine_ls_restrained_S_all 1.027
_refine_ls_R_factor_all 0.0394
_refine_ls_R_factor_gt 0.0359
_refine_ls_shift/su_max 0.000
_refine_ls_shift/su_mean 0.000
_refine_ls_structure_factor_coef Fsqd
_refine_ls_weighting_details 'w=1/[\s^2^(Fo^2^)+(0.0414P)^2^+0.0530P] where P=(Fo^2^+2Fc^2^)/3'
_refine_ls_weighting_scheme calc
_refine_ls_wR_factor_gt 0.0799
_refine_ls_wR_factor_ref 0.0824
_reflns_Friedel_coverage 0.801
_reflns_Friedel_fraction_full 0.879
_reflns_Friedel_fraction_max 0.879
_reflns_number_gt 3261
_reflns_number_total 3485
_reflns_threshold_expression 'I > 2\s(I)'
_cod_data_source_file jo9b01490_si_002.cif
_cod_data_source_block single-1
_cod_original_cell_volume 1052.45(12)
_cod_database_code 4034053
_shelx_shelxl_version_number 2018/3
_shelx_space_group_comment
;
The symmetry employed for this shelxl refinement is uniquely defined
by the following loop, which should always be used as a source of
symmetry information in preference to the above space-group names.
They are only intended as comments.
;
_reflns_odcompleteness_completeness 99.96
_reflns_odcompleteness_iscentric 1
_reflns_odcompleteness_theta 26.32
_olex2_refinement_description
;
1. Fixed Uiso
 At 1.2 times of:
  All C(H) groups, All C(H,H) groups
 At 1.5 times of:
  All C(H,H,H) groups, All O(H) groups
2.a Ternary CH refined with riding coordinates:
 C7(H7), C10(H10), C11(H11)
2.b Secondary CH2 refined with riding coordinates:
 C8(H8A,H8B)
2.c Aromatic/amide H refined with riding coordinates:
 C23(H23), C22(H22), C13(H13), C6(H6), C4(H4A), C17(H17), C20(H20), C5(H5),
 C15(H15), C14(H14), C16(H16), C2(H2), C19(H19), C3(H3)
2.d Idealised Me refined as rotating group:
 C24(H24A,H24B,H24C)
2.e Idealised tetrahedral OH refined as rotating group:
 O4(H4)
;
_olex2_submission_special_instructions 'No special instructions were received'
_oxdiff_exptl_absorpt_empirical_details
;
Empirical correction (ABSPACK) includes:
- Absorption correction using spherical harmonics
- Frame scaling
;
_oxdiff_exptl_absorpt_empirical_full_max 1.372
_oxdiff_exptl_absorpt_empirical_full_min 0.447

loop_
_space_group_symop_operation_xyz
'x, y, z'
'-x, y+1/2, -z'

loop_
_atom_site_label
_atom_site_type_symbol
_atom_site_fract_x
_atom_site_fract_y
_atom_site_fract_z
_atom_site_U_iso_or_equiv
_atom_site_adp_type
_atom_site_occupancy
_atom_site_site_symmetry_order
_atom_site_calc_flag
_atom_site_refinement_flags_posn
S1 S 0.22919(9) 0.59649(5) 0.62004(9) 0.0162(2) Uani 1 1 d .
O1 O 0.2994(3) 0.42806(17) 0.4474(3) 0.0177(5) Uani 1 1 d .
O4 O 0.7149(3) 0.75097(17) 0.7184(3) 0.0207(6) Uani 1 1 d .
H4 H 0.730590 0.802022 0.679145 0.031 Uiso 1 1 calc GR
O3 O 0.2757(3) 0.67465(17) 0.7321(3) 0.0242(6) Uani 1 1 d .
O2 O 0.1168(3) 0.61590(16) 0.4652(3) 0.0227(6) Uani 1 1 d .
N1 N 0.4037(3) 0.55869(18) 0.6144(3) 0.0135(6) Uani 1 1 d .
C1 C 0.7354(4) 0.4738(2) 0.8634(4) 0.0150(7) Uani 1 1 d .
C12 C 0.5763(4) 0.6834(2) 0.4560(4) 0.0145(7) Uani 1 1 d .
C23 C 0.0341(4) 0.4384(2) 0.5996(4) 0.0180(8) Uani 1 1 d .
H23 H -0.019690 0.454596 0.495384 0.022 Uiso 1 1 calc R
C7 C 0.6818(4) 0.5266(2) 0.7082(4) 0.0148(7) Uani 1 1 d .
H7 H 0.775533 0.555740 0.696097 0.018 Uiso 1 1 calc R
C21 C 0.0641(4) 0.3333(3) 0.8184(4) 0.0171(7) Uani 1 1 d .
C22 C -0.0147(4) 0.3586(2) 0.6626(4) 0.0170(8) Uani 1 1 d .
H22 H -0.102078 0.320985 0.599497 0.020 Uiso 1 1 calc R
C9 C 0.4145(4) 0.4764(2) 0.5309(4) 0.0138(7) Uani 1 1 d .
C13 C 0.4309(4) 0.6689(2) 0.3276(4) 0.0173(7) Uani 1 1 d .
H13 H 0.333725 0.678048 0.338219 0.021 Uiso 1 1 calc R
C8 C 0.5910(4) 0.4590(2) 0.5683(4) 0.0154(7) Uani 1 1 d .
H8A H 0.617152 0.476265 0.480476 0.018 Uiso 1 1 calc R
H8B H 0.618819 0.390193 0.594729 0.018 Uiso 1 1 calc R
C6 C 0.8822(4) 0.4985(2) 0.9816(4) 0.0175(7) Uani 1 1 d .
H6 H 0.947417 0.545919 0.963430 0.021 Uiso 1 1 calc R
C4 C 0.8362(5) 0.3843(3) 1.1556(4) 0.0256(9) Uani 1 1 d .
H4A H 0.869731 0.354404 1.252607 0.031 Uiso 1 1 calc R
C10 C 0.5590(4) 0.6090(2) 0.6981(4) 0.0132(7) Uani 1 1 d .
H10 H 0.568276 0.625948 0.802990 0.016 Uiso 1 1 calc R
C11 C 0.5727(4) 0.7040(2) 0.6135(4) 0.0151(7) Uani 1 1 d .
H11 H 0.480175 0.746556 0.599551 0.018 Uiso 1 1 calc R
C17 C 0.7201(4) 0.6727(2) 0.4360(4) 0.0185(7) Uani 1 1 d .
H17 H 0.817475 0.684064 0.518921 0.022 Uiso 1 1 calc R
C20 C 0.1983(4) 0.3895(3) 0.9110(4) 0.0195(8) Uani 1 1 d .
H20 H 0.254297 0.372549 1.014579 0.023 Uiso 1 1 calc R
C5 C 0.9327(5) 0.4533(3) 1.1265(4) 0.0240(9) Uani 1 1 d .
H5 H 1.031818 0.469700 1.203611 0.029 Uiso 1 1 calc R
C15 C 0.5745(4) 0.6282(3) 0.1678(4) 0.0237(8) Uani 1 1 d .
H15 H 0.574573 0.608166 0.072920 0.028 Uiso 1 1 calc R
C18 C 0.1644(4) 0.4938(2) 0.6945(4) 0.0145(7) Uani 1 1 d .
C14 C 0.4305(4) 0.6413(3) 0.1852(4) 0.0233(8) Uani 1 1 d .
H14 H 0.333387 0.631428 0.101149 0.028 Uiso 1 1 calc R
C16 C 0.7189(4) 0.6452(3) 0.2933(4) 0.0222(8) Uani 1 1 d .
H16 H 0.815744 0.637971 0.281176 0.027 Uiso 1 1 calc R
C2 C 0.6396(4) 0.4031(2) 0.8946(4) 0.0193(8) Uani 1 1 d .
H2 H 0.541624 0.385139 0.817006 0.023 Uiso 1 1 calc R
C19 C 0.2479(4) 0.4693(3) 0.8502(4) 0.0193(8) Uani 1 1 d .
H19 H 0.336263 0.506538 0.912285 0.023 Uiso 1 1 calc R
C3 C 0.6885(5) 0.3592(3) 1.0399(4) 0.0240(8) Uani 1 1 d .
H3 H 0.622546 0.313092 1.059787 0.029 Uiso 1 1 calc R
C24 C 0.0068(4) 0.2493(3) 0.8892(4) 0.0209(8) Uani 1 1 d .
H24A H -0.084286 0.270604 0.909832 0.031 Uiso 1 1 calc GR
H24B H 0.091842 0.229362 0.984456 0.031 Uiso 1 1 calc GR
H24C H -0.023848 0.194490 0.818443 0.031 Uiso 1 1 calc GR

loop_
_atom_site_aniso_label
_atom_site_aniso_U_11
_atom_site_aniso_U_22
_atom_site_aniso_U_33
_atom_site_aniso_U_23
_atom_site_aniso_U_13
_atom_site_aniso_U_12
S1 0.0173(4) 0.0117(4) 0.0210(4) -0.0010(4) 0.0091(4) 0.0004(4)
O1 0.0188(13) 0.0152(11) 0.0163(13) -0.0032(10) 0.0039(11) -0.0010(11)
O4 0.0272(13) 0.0157(12) 0.0136(13) 0.0011(10) 0.0019(11) -0.0106(11)
O3 0.0274(14) 0.0152(12) 0.0356(16) -0.0085(11) 0.0186(12) -0.0022(11)
O2 0.0201(12) 0.0187(15) 0.0272(14) 0.0082(11) 0.0069(11) 0.0035(10)
N1 0.0142(14) 0.0116(13) 0.0155(15) -0.0027(11) 0.0068(12) -0.0005(11)
C1 0.0188(18) 0.0114(16) 0.0139(17) 0.0007(14) 0.0055(15) 0.0064(15)
C12 0.0169(17) 0.0088(16) 0.0158(17) 0.0030(13) 0.0042(14) 0.0010(14)
C23 0.0192(18) 0.0179(17) 0.0174(19) -0.0016(15) 0.0078(15) 0.0038(15)
C7 0.0145(17) 0.0150(17) 0.0159(17) 0.0013(13) 0.0068(15) -0.0001(14)
C21 0.0157(17) 0.0163(17) 0.0202(19) -0.0013(14) 0.0079(16) 0.0023(15)
C22 0.0165(18) 0.0155(17) 0.0184(19) -0.0040(14) 0.0060(15) -0.0033(14)
C9 0.0191(18) 0.0097(16) 0.0139(17) 0.0016(14) 0.0077(15) -0.0004(15)
C13 0.0152(17) 0.0175(17) 0.0180(18) 0.0031(14) 0.0053(15) 0.0008(15)
C8 0.0162(17) 0.0149(17) 0.0149(17) 0.0023(13) 0.0060(15) 0.0033(14)
C6 0.0218(19) 0.0111(16) 0.0177(18) -0.0012(13) 0.0057(16) 0.0002(14)
C4 0.041(2) 0.0160(19) 0.0163(19) 0.0017(15) 0.0079(18) 0.0012(18)
C10 0.0150(16) 0.0128(17) 0.0107(15) -0.0012(13) 0.0040(13) -0.0011(14)
C11 0.0169(18) 0.0107(16) 0.0151(18) -0.0012(13) 0.0036(15) -0.0006(14)
C17 0.0179(18) 0.0177(17) 0.0170(18) 0.0034(14) 0.0038(15) -0.0041(15)
C20 0.0173(19) 0.0244(19) 0.0163(19) 0.0007(15) 0.0060(15) 0.0004(16)
C5 0.030(2) 0.0189(19) 0.0144(19) -0.0023(14) -0.0012(16) 0.0048(16)
C15 0.030(2) 0.027(2) 0.0169(18) -0.0037(15) 0.0122(17) -0.0032(17)
C18 0.0155(17) 0.0134(17) 0.0178(18) -0.0013(14) 0.0097(15) -0.0010(14)
C14 0.025(2) 0.0236(18) 0.0156(18) -0.0015(15) 0.0020(16) -0.0023(16)
C16 0.0223(19) 0.0255(19) 0.023(2) 0.0027(15) 0.0132(17) -0.0026(16)
C2 0.0198(18) 0.0170(18) 0.0199(19) 0.0007(15) 0.0065(16) 0.0006(15)
C19 0.0173(18) 0.0223(19) 0.0169(18) -0.0043(15) 0.0054(15) -0.0046(15)
C3 0.033(2) 0.0164(17) 0.024(2) 0.0041(15) 0.0130(18) 0.0021(16)
C24 0.0225(19) 0.0201(19) 0.021(2) -0.0006(16) 0.0091(16) -0.0036(16)

loop_
_atom_type_symbol
_atom_type_description
_atom_type_scat_dispersion_real
_atom_type_scat_dispersion_imag
_atom_type_scat_source
C C 0.0033 0.0016 'International Tables Vol C Tables 4.2.6.8 and 6.1.1.4'
H H 0.0000 0.0000 'International Tables Vol C Tables 4.2.6.8 and 6.1.1.4'
N N 0.0061 0.0033 'International Tables Vol C Tables 4.2.6.8 and 6.1.1.4'
O O 0.0106 0.0060 'International Tables Vol C Tables 4.2.6.8 and 6.1.1.4'
S S 0.1246 0.1234 'International Tables Vol C Tables 4.2.6.8 and 6.1.1.4'

loop_
_geom_angle_atom_site_label_1
_geom_angle_atom_site_label_2
_geom_angle_atom_site_label_3
_geom_angle
O3 S1 N1 103.81(14)
O3 S1 C18 109.87(14)
O2 S1 O3 119.70(15)
O2 S1 N1 109.00(14)
O2 S1 C18 109.50(15)
N1 S1 C18 103.65(14)
C11 O4 H4 109.5
C9 N1 S1 122.5(2)
C9 N1 C10 114.0(2)
C10 N1 S1 123.5(2)
C6 C1 C7 119.6(3)
C6 C1 C2 118.2(3)
C2 C1 C7 122.1(3)
C13 C12 C11 119.4(3)
C17 C12 C13 118.6(3)
C17 C12 C11 121.9(3)
C22 C23 H23 120.6
C22 C23 C18 118.7(3)
C18 C23 H23 120.6
C1 C7 H7 109.6
C1 C7 C8 113.5(3)
C1 C7 C10 110.3(3)
C8 C7 H7 109.6
C8 C7 C10 104.2(3)
C10 C7 H7 109.6
C22 C21 C20 118.4(3)
C22 C21 C24 121.7(3)
C20 C21 C24 119.9(3)
C23 C22 C21 121.5(3)
C23 C22 H22 119.2
C21 C22 H22 119.2
O1 C9 N1 124.2(3)
O1 C9 C8 128.5(3)
N1 C9 C8 107.2(3)
C12 C13 H13 119.6
C14 C13 C12 120.8(3)
C14 C13 H13 119.6
C7 C8 H8A 110.7
C7 C8 H8B 110.7
C9 C8 C7 105.4(3)
C9 C8 H8A 110.7
C9 C8 H8B 110.7
H8A C8 H8B 108.8
C1 C6 H6 119.5
C5 C6 C1 120.9(3)
C5 C6 H6 119.5
C5 C4 H4A 120.0
C5 C4 C3 120.0(3)
C3 C4 H4A 120.0
N1 C10 C7 102.1(2)
N1 C10 H10 109.2
N1 C10 C11 111.3(2)
C7 C10 H10 109.2
C11 C10 C7 115.5(2)
C11 C10 H10 109.2
O4 C11 C12 113.3(3)
O4 C11 C10 104.5(2)
O4 C11 H11 108.7
C12 C11 C10 112.7(3)
C12 C11 H11 108.7
C10 C11 H11 108.7
C12 C17 H17 119.8
C16 C17 C12 120.4(3)
C16 C17 H17 119.8
C21 C20 H20 119.6
C19 C20 C21 120.7(3)
C19 C20 H20 119.6
C6 C5 H5 120.0
C4 C5 C6 120.1(4)
C4 C5 H5 120.0
C14 C15 H15 120.2
C14 C15 C16 119.5(3)
C16 C15 H15 120.2
C23 C18 S1 120.3(3)
C23 C18 C19 121.2(3)
C19 C18 S1 118.5(3)
C13 C14 C15 120.1(3)
C13 C14 H14 120.0
C15 C14 H14 120.0
C17 C16 C15 120.6(3)
C17 C16 H16 119.7
C15 C16 H16 119.7
C1 C2 H2 119.6
C3 C2 C1 120.9(3)
C3 C2 H2 119.6
C20 C19 C18 119.4(3)
C20 C19 H19 120.3
C18 C19 H19 120.3
C4 C3 H3 120.1
C2 C3 C4 119.9(3)
C2 C3 H3 120.1
C21 C24 H24A 109.5
C21 C24 H24B 109.5
C21 C24 H24C 109.5
H24A C24 H24B 109.5
H24A C24 H24C 109.5
H24B C24 H24C 109.5

loop_
_geom_bond_atom_site_label_1
_geom_bond_atom_site_label_2
_geom_bond_distance
S1 O3 1.431(2)
S1 O2 1.431(2)
S1 N1 1.678(3)
S1 C18 1.754(3)
O1 C9 1.217(4)
O4 H4 0.8200
O4 C11 1.424(4)
N1 C9 1.385(4)
N1 C10 1.477(4)
C1 C7 1.519(4)
C1 C6 1.395(5)
C1 C2 1.395(5)
C12 C13 1.403(5)
C12 C11 1.515(4)
C12 C17 1.391(5)
C23 H23 0.9300
C23 C22 1.382(5)
C23 C18 1.384(5)
C7 H7 0.9800
C7 C8 1.543(5)
C7 C10 1.549(4)
C21 C22 1.393(5)
C21 C20 1.405(5)
C21 C24 1.505(5)
C22 H22 0.9300
C9 C8 1.510(5)
C13 H13 0.9300
C13 C14 1.384(5)
C8 H8A 0.9700
C8 H8B 0.9700
C6 H6 0.9300
C6 C5 1.392(5)
C4 H4A 0.9300
C4 C5 1.375(5)
C4 C3 1.391(5)
C10 H10 0.9800
C10 C11 1.539(4)
C11 H11 0.9800
C17 H17 0.9300
C17 C16 1.385(5)
C20 H20 0.9300
C20 C19 1.374(5)
C5 H5 0.9300
C15 H15 0.9300
C15 C14 1.384(5)
C15 C16 1.390(5)
C18 C19 1.393(5)
C14 H14 0.9300
C16 H16 0.9300
C2 H2 0.9300
C2 C3 1.389(5)
C19 H19 0.9300
C3 H3 0.9300
C24 H24A 0.9600
C24 H24B 0.9600
C24 H24C 0.9600
